data_7708200
loop_
_publ_author_name
'Vr\'ana, Jan'
'N\<emec, Vlastimil'
'Samsonov, Maksim Andreevich'
'R\%u\<zi\<cka, Ale\<s'

_publ_section_title
;
 On the edge of the steric repulsion and reactivity of bulky anilines; a
 case study of chloro(imino)phosphine synthesis
;
_journal_name_full 'Dalton Transactions'
_journal_paper_doi 10.1039/D1DT02445K
_journal_year 2021
_chemical_formula_moiety 'C51 H49 N, 0.5(C7 H8)'
_chemical_formula_sum 'C54.5 H53 N'
_chemical_formula_weight 721.98
_space_group_crystal_system triclinic
_space_group_IT_number 2
_space_group_name_Hall '-P 1'
_space_group_name_H-M_alt 'P -1'
_atom_sites_solution_hydrogens mixed
_audit_creation_method SHELXL-2017/1
_audit_update_record
;
2021-06-02 deposited with the CCDC.	2021-09-03 downloaded from the CCDC.
;
_cell_angle_alpha 88.277(2)
_cell_angle_beta 79.673(2)
_cell_angle_gamma 85.386(2)
_cell_formula_units_Z 4
_cell_length_a 13.6590(9)
_cell_length_b 14.2712(8)
_cell_length_c 21.5396(14)
_cell_measurement_reflns_used 79331
_cell_measurement_temperature 150(2)
_cell_measurement_theta_max 27.5
_cell_measurement_theta_min 1
_cell_volume 4116.8(4)
_computing_cell_refinement 'APEX3 v2016.9-0 (Bruker AXS)'
_computing_data_collection 'Bruker Instrument Service vV6.2.3'
_computing_data_reduction 'SAINT V8.37A (Bruker AXS Inc., 2015)'
_computing_molecular_graphics 'Bruker SHELXTL'
_computing_publication_material 'Bruker SHELXTL'
_computing_structure_refinement 'SHELXL-2017/1 (Sheldrick, 2017)'
_computing_structure_solution 'XT, VERSION 2014/5'
_diffrn_ambient_temperature 150(2)
_diffrn_detector_area_resol_mean 10.4167
_diffrn_measured_fraction_theta_full 0.997
_diffrn_measured_fraction_theta_max 0.996
_diffrn_measurement_device_type 'Bruker D8 - Venture'
_diffrn_measurement_method '\f and \w scans to fill the Ewald sphere'
_diffrn_radiation_type MoK\a
_diffrn_radiation_wavelength 0.71073
_diffrn_reflns_av_R_equivalents 0.0787
_diffrn_reflns_av_unetI/netI 0.0508
_diffrn_reflns_Laue_measured_fraction_full 0.997
_diffrn_reflns_Laue_measured_fraction_max 0.996
_diffrn_reflns_limit_h_max 16
_diffrn_reflns_limit_h_min -16
_diffrn_reflns_limit_k_max 17
_diffrn_reflns_limit_k_min -16
_diffrn_reflns_limit_l_max 26
_diffrn_reflns_limit_l_min -26
_diffrn_reflns_number 79331
_diffrn_reflns_point_group_measured_fraction_full 0.997
_diffrn_reflns_point_group_measured_fraction_max 0.996
_diffrn_reflns_theta_full 25.242
_diffrn_reflns_theta_max 25.963
_diffrn_reflns_theta_min 2.166
_diffrn_source 'sealed X-ray tube'
_exptl_absorpt_coefficient_mu 0.066
_exptl_absorpt_correction_T_max 0.7453
_exptl_absorpt_correction_T_min 0.6675
_exptl_absorpt_correction_type multi-scan
_exptl_absorpt_process_details
;
SADABS-2016/2 - Bruker AXS area detector
scaling and absorption correction
;
_exptl_crystal_colour colourles
_exptl_crystal_density_diffrn 1.165
_exptl_crystal_description needle
_exptl_crystal_F_000 1548
_exptl_crystal_size_max 0.499
_exptl_crystal_size_mid 0.148
_exptl_crystal_size_min 0.115
_refine_diff_density_max 0.377
_refine_diff_density_min -0.280
_refine_diff_density_rms 0.043
_refine_ls_extinction_method none
_refine_ls_goodness_of_fit_ref 1.013
_refine_ls_hydrogen_treatment mixed
_refine_ls_matrix_type full
_refine_ls_number_parameters 1013
_refine_ls_number_reflns 16064
_refine_ls_number_restraints 12
_refine_ls_restrained_S_all 1.013
_refine_ls_R_factor_all 0.0906
_refine_ls_R_factor_gt 0.0559
_refine_ls_shift/su_max 0.000
_refine_ls_shift/su_mean 0.000
_refine_ls_structure_factor_coef Fsqd
_refine_ls_weighting_details 'w=1/[\s^2^(Fo^2^)+(0.0699P)^2^+1.5245P] where P=(Fo^2^+2Fc^2^)/3'
_refine_ls_weighting_scheme calc
_refine_ls_wR_factor_gt 0.1322
_refine_ls_wR_factor_ref 0.1497
_reflns_Friedel_coverage 0.000
_reflns_number_gt 11189
_reflns_number_total 16064
_reflns_threshold_expression 'I > 2\s(I)'
_cod_data_source_file d1dt02445k2.cif
_cod_data_source_block jvr170906N1
_cod_original_formula_sum 'C54.50 H53 N'
_cod_database_code 7708200
_shelx_space_group_comment
;
The symmetry employed for this shelxl refinement is uniquely defined
by the following loop, which should always be used as a source of
symmetry information in preference to the above space-group names.
They are only intended as comments.
;
_exptl_absorpt_special_details
;
The ratio of minimum to maximum
apparent transmission was 0.896
;
_shelxl_version_number 2013-4

loop_
_space_group_symop_operation_xyz
'x, y, z'
'-x, -y, -z'

loop_
_atom_site_label
_atom_site_type_symbol
_atom_site_fract_x
_atom_site_fract_y
_atom_site_fract_z
_atom_site_U_iso_or_equiv
_atom_site_adp_type
_atom_site_occupancy
_atom_site_site_symmetry_order
_atom_site_calc_flag
_atom_site_refinement_flags_posn
_atom_site_refinement_flags_adp
_atom_site_refinement_flags_occupancy
_atom_site_disorder_assembly
_atom_site_disorder_group
N1 N 0.68816(12) 0.70706(12) 0.57087(8) 0.0292(4) Uani 1 1 d . . . . .
C1 C 0.67125(14) 0.71461(13) 0.50888(9) 0.0269(4) Uani 1 1 d . . . . .
C2 C 0.58241(14) 0.76789(13) 0.49788(9) 0.0280(4) Uani 1 1 d . . . . .
C3 C 0.56623(15) 0.77970(14) 0.43606(9) 0.0325(4) Uani 1 1 d . . . . .
H3 H 0.5084 0.8169 0.4287 0.039 Uiso 1 1 calc R U . . .
C4 C 0.62995(15) 0.74011(15) 0.38471(9) 0.0340(5) Uani 1 1 d . . . . .
C5 C 0.71557(15) 0.69016(14) 0.39616(9) 0.0329(5) Uani 1 1 d . . . . .
H5 H 0.7600 0.6621 0.3615 0.039 Uiso 1 1 calc R U . . .
C6 C 0.74020(14) 0.67873(13) 0.45627(9) 0.0277(4) Uani 1 1 d . . . . .
C7 C 0.50425(14) 0.80959(14) 0.55360(9) 0.0292(4) Uani 1 1 d . . . . .
C8 C 0.41607(14) 0.86676(15) 0.52782(9) 0.0336(5) Uani 1 1 d . . . . .
H8A H 0.4432 0.9218 0.5035 0.040 Uiso 1 1 calc R U . . .
H8AB H 0.3921 0.8265 0.4979 0.040 Uiso 1 1 calc R U . . .
C9 C 0.32729(15) 0.90173(15) 0.57596(10) 0.0351(5) Uani 1 1 d . . . . .
C10 C 0.25122(15) 0.84363(18) 0.59781(11) 0.0431(5) Uani 1 1 d . . . . .
H10 H 0.2567 0.7812 0.5828 0.052 Uiso 1 1 calc R U . . .
C11 C 0.16846(17) 0.8738(2) 0.64043(12) 0.0519(6) Uani 1 1 d . U . . .
H11 H 0.1175 0.8325 0.6544 0.062 Uiso 1 1 calc R U . . .
C12 C 0.15909(18) 0.9637(2) 0.66293(12) 0.0562(7) Uani 1 1 d . U . . .
H12 H 0.1024 0.9844 0.6930 0.067 Uiso 1 1 calc R U . . .
C13 C 0.23305(18) 1.02406(19) 0.64140(12) 0.0511(6) Uani 1 1 d . . . . .
H13 H 0.2267 1.0866 0.6564 0.061 Uiso 1 1 calc R U . . .
C14 C 0.31623(17) 0.99318(16) 0.59800(11) 0.0424(5) Uani 1 1 d . . . . .
H14 H 0.3663 1.0350 0.5832 0.051 Uiso 1 1 calc R U . . .
C15 C 0.45859(14) 0.72520(14) 0.59197(9) 0.0306(4) Uani 1 1 d . . . . .
C18 C 0.36063(18) 0.57235(18) 0.65188(13) 0.0521(6) Uani 1 1 d . . . . .
H18 H 0.3259 0.5218 0.6725 0.063 Uiso 1 1 calc R U . . .
C17 C 0.37288(17) 0.58352(18) 0.58688(12) 0.0494(6) Uani 1 1 d . . . . .
H17 H 0.3485 0.5394 0.5624 0.059 Uiso 1 1 calc R U . . .
C16 C 0.42072(16) 0.65907(16) 0.55794(11) 0.0408(5) Uani 1 1 d . . . . .
H16 H 0.4281 0.6663 0.5134 0.049 Uiso 1 1 calc R U . . .
C19 C 0.39947(17) 0.63542(17) 0.68596(11) 0.0459(6) Uani 1 1 d . . . . .
H19 H 0.3922 0.6275 0.7305 0.055 Uiso 1 1 calc R U . . .
N1A N 0.27678(11) 0.72324(11) 0.93728(7) 0.0263(4) Uani 1 1 d . . . . .
C1A C 0.33471(13) 0.65438(12) 0.89983(8) 0.0233(4) Uani 1 1 d . . . . .
C20 C 0.44906(15) 0.71043(15) 0.65666(10) 0.0357(5) Uani 1 1 d . . . . .
H20 H 0.4768 0.7521 0.6812 0.043 Uiso 1 1 calc R U . . .
C21 C 0.55035(14) 0.88170(14) 0.59017(9) 0.0293(4) Uani 1 1 d . . . . .
C22 C 0.50184(15) 0.91742(15) 0.64859(10) 0.0346(5) Uani 1 1 d . . . . .
H22 H 0.4412 0.8930 0.6686 0.042 Uiso 1 1 calc R U . . .
C23 C 0.54072(17) 0.98754(16) 0.67749(11) 0.0434(5) Uani 1 1 d . . . . .
H23 H 0.5069 1.0102 0.7173 0.052 Uiso 1 1 calc R U . . .
C24 C 0.62791(18) 1.02491(17) 0.64919(12) 0.0468(6) Uani 1 1 d . . . . .
H24 H 0.6544 1.0729 0.6693 0.056 Uiso 1 1 calc R U . . .
C25 C 0.67638(17) 0.99191(16) 0.59123(11) 0.0418(5) Uani 1 1 d . . . . .
H25 H 0.7363 1.0176 0.5712 0.050 Uiso 1 1 calc R U . . .
C26 C 0.63779(15) 0.92154(14) 0.56238(10) 0.0333(5) Uani 1 1 d . . . . .
H26 H 0.6719 0.8997 0.5225 0.040 Uiso 1 1 calc R U . . .
C27 C 0.84532(14) 0.63766(13) 0.46176(9) 0.0272(4) Uani 1 1 d . . . . .
H27 H 0.8379 0.5917 0.4980 0.033 Uiso 1 1 calc R U . . .
C29 C 0.88118(15) 0.48946(14) 0.39914(10) 0.0352(5) Uani 1 1 d . . . . .
H29 H 0.8394 0.4596 0.4327 0.042 Uiso 1 1 calc R U . . .
C28 C 0.89767(14) 0.58311(13) 0.40360(9) 0.0271(4) Uani 1 1 d . . . . .
C2A C 0.43537(13) 0.67301(12) 0.87364(8) 0.0234(4) Uani 1 1 d . . . . .
C02Q C 0.8456(2) 0.16851(17) 0.69865(12) 0.0551(7) Uani 1 1 d . . . . .
H02Q H 0.8165 0.1590 0.6626 0.066 Uiso 1 1 calc R U . . .
C02R C 0.8329(2) 0.22569(17) 0.80253(12) 0.0582(7) Uani 1 1 d . . . . .
H02R H 0.7958 0.2563 0.8389 0.070 Uiso 1 1 calc R U . . .
C02Y C 0.7877(2) 0.21325(18) 0.75149(13) 0.0606(7) Uani 1 1 d . . . . .
C030 C 0.9420(2) 0.13871(19) 0.69828(13) 0.0617(7) Uani 1 1 d . . . . .
H030 H 0.9800 0.1087 0.6620 0.074 Uiso 1 1 calc R U . . .
C30 C 0.92526(18) 0.43835(15) 0.34595(11) 0.0442(6) Uani 1 1 d . . . . .
H30 H 0.9127 0.3742 0.3433 0.053 Uiso 1 1 calc R U . . .
C031 C 0.9870(2) 0.1515(2) 0.75094(15) 0.0728(9) Uani 1 1 d . . . . .
H031 H 1.0549 0.1306 0.7508 0.087 Uiso 1 1 calc R U . . .
C31 C 0.98692(18) 0.48033(17) 0.29726(11) 0.0448(6) Uani 1 1 d . . . . .
H31 H 1.0171 0.4453 0.2610 0.054 Uiso 1 1 calc R U . . .
C032 C 0.9310(3) 0.1945(2) 0.80168(15) 0.0737(9) Uani 1 1 d . . . . .
H032 H 0.9601 0.2033 0.8378 0.088 Uiso 1 1 calc R U . . .
C32 C 1.00455(17) 0.57315(16) 0.30139(10) 0.0423(5) Uani 1 1 d . . . . .
H32 H 1.0472 0.6024 0.2680 0.051 Uiso 1 1 calc R U . . .
C033 C 0.6819(3) 0.2430(3) 0.75352(19) 0.1035(13) Uani 1 1 d . . . . .
H03A H 0.6739 0.2785 0.7149 0.155 Uiso 1 1 calc R U . . .
H03B H 0.6578 0.2828 0.7902 0.155 Uiso 1 1 calc R U . . .
H03C H 0.6434 0.1874 0.7568 0.155 Uiso 1 1 calc R U . . .
C33 C 0.96042(16) 0.62434(15) 0.35405(10) 0.0365(5) Uani 1 1 d . . . . .
H33 H 0.9732 0.6885 0.3564 0.044 Uiso 1 1 calc R U . . .
C34 C 0.91004(14) 0.71249(14) 0.47783(9) 0.0298(4) Uani 1 1 d . . . . .
C35 C 0.99311(15) 0.68485(15) 0.50480(10) 0.0370(5) Uani 1 1 d . . . . .
H35 H 1.0068 0.6202 0.5144 0.044 Uiso 1 1 calc R U . . .
C36 C 1.05610(17) 0.74967(18) 0.51796(11) 0.0470(6) Uani 1 1 d . . . . .
H36 H 1.1124 0.7294 0.5366 0.056 Uiso 1 1 calc R U . . .
C37 C 1.03761(19) 0.84334(17) 0.50416(12) 0.0498(6) Uani 1 1 d . . . . .
H37 H 1.0810 0.8880 0.5131 0.060 Uiso 1 1 calc R U . . .
C38 C 0.95590(19) 0.87208(17) 0.47727(12) 0.0489(6) Uani 1 1 d . . . . .
H38 H 0.9431 0.9368 0.4675 0.059 Uiso 1 1 calc R U . . .
C39 C 0.89220(17) 0.80743(15) 0.46440(10) 0.0380(5) Uani 1 1 d . . . . .
H39 H 0.8357 0.8282 0.4462 0.046 Uiso 1 1 calc R U . . .
C40 C 0.74821(14) 0.63765(14) 0.60190(9) 0.0294(4) Uani 1 1 d . . . . .
H40 H 0.8200 0.6432 0.5831 0.035 Uiso 1 1 calc R U . . .
C3A C 0.49321(14) 0.60731(13) 0.83374(9) 0.0260(4) Uani 1 1 d . . . . .
H3A H 0.5597 0.6202 0.8160 0.031 Uiso 1 1 calc R U . . .
C41 C 0.72491(15) 0.53656(14) 0.59613(9) 0.0326(5) Uani 1 1 d . . . . .
C42 C 0.62985(17) 0.51251(16) 0.59239(10) 0.0403(5) Uani 1 1 d . . . . .
H42 H 0.5784 0.5607 0.5900 0.048 Uiso 1 1 calc R U . . .
C43 C 0.6087(2) 0.41919(17) 0.59208(11) 0.0493(6) Uani 1 1 d . . . . .
H43 H 0.5430 0.4037 0.5901 0.059 Uiso 1 1 calc R U . . .
C44 C 0.6835(2) 0.34857(17) 0.59471(11) 0.0532(7) Uani 1 1 d . . . . .
H44 H 0.6696 0.2845 0.5941 0.064 Uiso 1 1 calc R U . . .
C45 C 0.7784(2) 0.37166(17) 0.59818(12) 0.0534(6) Uani 1 1 d . . . . .
H45 H 0.8298 0.3233 0.6003 0.064 Uiso 1 1 calc R U . . .
C46 C 0.79921(18) 0.46462(16) 0.59865(11) 0.0430(5) Uani 1 1 d . . . . .
H46 H 0.8650 0.4797 0.6007 0.052 Uiso 1 1 calc R U . . .
C47 C 0.73323(16) 0.66172(15) 0.67228(9) 0.0350(5) Uani 1 1 d . . . . .
H47A H 0.6630 0.6531 0.6915 0.042 Uiso 1 1 calc R U . . .
H47B H 0.7760 0.6161 0.6930 0.042 Uiso 1 1 calc R U . . .
C48 C 0.75640(15) 0.76081(15) 0.68685(10) 0.0366(5) Uani 1 1 d . . . . .
H48A H 0.7047 0.8061 0.6740 0.044 Uiso 1 1 calc R U . . .
H48B H 0.7514 0.7657 0.7331 0.044 Uiso 1 1 calc R U . . .
C49 C 0.85771(17) 0.78961(17) 0.65519(11) 0.0447(6) Uani 1 1 d . . . . .
H49A H 0.8609 0.7906 0.6089 0.054 Uiso 1 1 calc R U . . .
H49B H 0.9096 0.7419 0.6652 0.054 Uiso 1 1 calc R U . . .
C50 C 0.88068(18) 0.88510(17) 0.67526(12) 0.0493(6) Uani 1 1 d . . . . .
H50A H 0.9446 0.9020 0.6507 0.074 Uiso 1 1 calc R U . . .
H50B H 0.8846 0.8828 0.7203 0.074 Uiso 1 1 calc R U . . .
H50C H 0.8277 0.9323 0.6678 0.074 Uiso 1 1 calc R U . . .
C4A C 0.45860(14) 0.52377(13) 0.81852(9) 0.0273(4) Uani 1 1 d . . . . .
C51 C 0.60633(19) 0.75248(19) 0.31871(10) 0.0508(6) Uani 1 1 d . . . . .
H51A H 0.6609 0.7221 0.2884 0.076 Uiso 1 1 calc R U . . .
H51B H 0.5986 0.8197 0.3083 0.076 Uiso 1 1 calc R U . . .
H51C H 0.5442 0.7237 0.3168 0.076 Uiso 1 1 calc R U . . .
C5A C 0.36125(14) 0.50766(13) 0.84358(9) 0.0273(4) Uani 1 1 d . . . . .
H5A H 0.3364 0.4507 0.8337 0.033 Uiso 1 1 calc R U . . .
C6A C 0.29733(14) 0.57094(13) 0.88272(8) 0.0252(4) Uani 1 1 d . . . . .
C7A C 0.48069(13) 0.76392(12) 0.89022(8) 0.0238(4) Uani 1 1 d . . . . .
C8A C 0.59150(14) 0.76577(13) 0.85388(9) 0.0274(4) Uani 1 1 d . . . . .
H8AA H 0.6289 0.7069 0.8644 0.033 Uiso 1 1 calc R U . . .
H8AC H 0.5904 0.7653 0.8081 0.033 Uiso 1 1 calc R U . . .
C9A C 0.64911(13) 0.84748(13) 0.86645(9) 0.0292(4) Uani 1 1 d . . . . .
C10A C 0.69014(16) 0.85155(16) 0.92066(11) 0.0417(5) Uani 1 1 d . . . . .
H10A H 0.6798 0.8033 0.9520 0.050 Uiso 1 1 calc R U . . .
C11A C 0.74601(19) 0.92516(18) 0.92968(13) 0.0531(6) Uani 1 1 d . . . . .
H11A H 0.7722 0.9279 0.9675 0.064 Uiso 1 1 calc R U . . .
C12A C 0.76364(17) 0.99433(16) 0.88409(12) 0.0484(6) Uani 1 1 d . . . . .
H12A H 0.8029 1.0442 0.8900 0.058 Uiso 1 1 calc R U . . .
C13A C 0.72429(18) 0.99089(15) 0.82994(12) 0.0464(6) Uani 1 1 d . . . . .
H13A H 0.7368 1.0383 0.7982 0.056 Uiso 1 1 calc R U . . .
C14A C 0.66649(16) 0.91862(14) 0.82135(10) 0.0371(5) Uani 1 1 d . . . . .
H14A H 0.6384 0.9177 0.7841 0.045 Uiso 1 1 calc R U . . .
C15A C 0.48559(13) 0.75694(13) 0.96162(9) 0.0259(4) Uani 1 1 d . . . . .
C16A C 0.53986(14) 0.67849(14) 0.98193(10) 0.0324(4) Uani 1 1 d . . . . .
H16A H 0.5686 0.6317 0.9523 0.039 Uiso 1 1 calc R U . . .
C17A C 0.55301(16) 0.66682(17) 1.04399(11) 0.0418(5) Uani 1 1 d . . . . .
H17A H 0.5908 0.6130 1.0565 0.050 Uiso 1 1 calc R U . . .
C18A C 0.51063(17) 0.73426(18) 1.08778(10) 0.0467(6) Uani 1 1 d . . . . .
H18A H 0.5208 0.7279 1.1302 0.056 Uiso 1 1 calc R U . . .
C19A C 0.45388(17) 0.81032(17) 1.06950(10) 0.0422(5) Uani 1 1 d . . . . .
H19A H 0.4230 0.8556 1.0998 0.051 Uiso 1 1 calc R U . . .
C20A C 0.44115(15) 0.82169(15) 1.00692(9) 0.0325(5) Uani 1 1 d . . . . .
H20A H 0.4014 0.8746 0.9951 0.039 Uiso 1 1 calc R U . . .
C21A C 0.42433(14) 0.85273(13) 0.86749(9) 0.0265(4) Uani 1 1 d . . . . .
C22A C 0.43579(15) 0.94336(13) 0.88676(10) 0.0333(5) Uani 1 1 d . . . . .
H22A H 0.4775 0.9512 0.9168 0.040 Uiso 1 1 calc R U . . .
C23A C 0.38752(17) 1.02204(15) 0.86287(11) 0.0423(5) Uani 1 1 d . . . . .
H23A H 0.3951 1.0827 0.8776 0.051 Uiso 1 1 calc R U . . .
C24A C 0.32865(17) 1.01299(16) 0.81802(11) 0.0442(6) Uani 1 1 d . . . . .
H24A H 0.2952 1.0669 0.8021 0.053 Uiso 1 1 calc R U . . .
C25A C 0.31880(16) 0.92470(15) 0.79657(10) 0.0388(5) Uani 1 1 d . . . . .
H25A H 0.2798 0.9179 0.7649 0.047 Uiso 1 1 calc R U . . .
C26A C 0.36562(14) 0.84583(14) 0.82109(9) 0.0308(4) Uani 1 1 d . . . . .
H26A H 0.3576 0.7856 0.8060 0.037 Uiso 1 1 calc R U . . .
C27A C 0.18754(14) 0.55011(13) 0.90279(9) 0.0270(4) Uani 1 1 d . . . . .
H27A H 0.1701 0.5621 0.9491 0.032 Uiso 1 1 calc R U . . .
C28A C 0.11587(15) 0.61544(13) 0.87187(10) 0.0315(4) Uani 1 1 d . . . . .
C29A C 0.14476(19) 0.66736(16) 0.81738(11) 0.0442(5) Uani 1 1 d . . . . .
H29A H 0.2125 0.6629 0.7968 0.053 Uiso 1 1 calc R U . . .
C30A C 0.0740(2) 0.72660(18) 0.79251(13) 0.0619(8) Uani 1 1 d . . . . .
H30A H 0.0943 0.7626 0.7553 0.074 Uiso 1 1 calc R U . . .
C31A C -0.0247(2) 0.73318(19) 0.82147(15) 0.0637(8) Uani 1 1 d . . . . .
H31A H -0.0722 0.7735 0.8043 0.076 Uiso 1 1 calc R U . . .
C32A C -0.05373(19) 0.68199(18) 0.87455(14) 0.0563(7) Uani 1 1 d . . . . .
H32A H -0.1218 0.6861 0.8944 0.068 Uiso 1 1 calc R U . . .
C33A C 0.01538(16) 0.62379(16) 0.89995(12) 0.0418(5) Uani 1 1 d . . . . .
H33A H -0.0061 0.5887 0.9374 0.050 Uiso 1 1 calc R U . . .
C34A C 0.17089(14) 0.44693(13) 0.89467(10) 0.0311(4) Uani 1 1 d . . . . .
C35A C 0.15098(15) 0.41365(15) 0.83852(11) 0.0389(5) Uani 1 1 d . . . . .
H35A H 0.1437 0.4561 0.8046 0.047 Uiso 1 1 calc R U . . .
C36A C 0.14169(18) 0.31821(17) 0.83207(14) 0.0528(7) Uani 1 1 d . . . . .
H36A H 0.1290 0.2958 0.7934 0.063 Uiso 1 1 calc R U . . .
C37A C 0.15072(19) 0.25631(17) 0.88097(16) 0.0612(8) Uani 1 1 d . . . . .
H37A H 0.1444 0.1912 0.8761 0.073 Uiso 1 1 calc R U . . .
C38A C 0.16894(19) 0.28843(17) 0.93709(15) 0.0581(7) Uani 1 1 d . . . . .
H38A H 0.1745 0.2457 0.9712 0.070 Uiso 1 1 calc R U . . .
C39A C 0.17922(16) 0.38360(15) 0.94381(12) 0.0411(5) Uani 1 1 d . . . . .
H39A H 0.1921 0.4054 0.9826 0.049 Uiso 1 1 calc R U . . .
C40A C 0.19005(14) 0.71693(13) 0.98745(9) 0.0279(4) Uani 1 1 d . . . . .
H40A H 0.1325 0.7007 0.9680 0.033 Uiso 1 1 calc R U . . .
C41A C 0.20367(14) 0.64447(13) 1.03897(9) 0.0283(4) Uani 1 1 d . . . . .
C42A C 0.29666(15) 0.61189(14) 1.05126(9) 0.0326(5) Uani 1 1 d . . . . .
H42A H 0.3550 0.6331 1.0256 0.039 Uiso 1 1 calc R U . . .
C43A C 0.30598(17) 0.54900(15) 1.10034(11) 0.0412(5) Uani 1 1 d . . . . .
H43A H 0.3704 0.5272 1.1079 0.049 Uiso 1 1 calc R U . . .
C44A C 0.22231(19) 0.51772(16) 1.13835(11) 0.0457(6) Uani 1 1 d . . . . .
H44A H 0.2288 0.4750 1.1723 0.055 Uiso 1 1 calc R U . . .
C45A C 0.12889(18) 0.54919(16) 1.12658(10) 0.0433(6) Uani 1 1 d . . . . .
H45A H 0.0709 0.5279 1.1526 0.052 Uiso 1 1 calc R U . . .
C46A C 0.11925(15) 0.61138(15) 1.07730(9) 0.0349(5) Uani 1 1 d . . . . .
H46A H 0.0547 0.6319 1.0693 0.042 Uiso 1 1 calc R U . . .
C47A C 0.16500(15) 0.81495(14) 1.01632(10) 0.0338(5) Uani 1 1 d . . . . .
H47C H 0.1046 0.8125 1.0494 0.041 Uiso 1 1 calc R U . . .
H47D H 0.2205 0.8298 1.0373 0.041 Uiso 1 1 calc R U . . .
C48A C 0.14675(16) 0.89523(14) 0.97040(10) 0.0375(5) Uani 1 1 d . . . . .
H48C H 0.1318 0.9544 0.9943 0.045 Uiso 1 1 calc R U . . .
H48D H 0.2090 0.9016 0.9395 0.045 Uiso 1 1 calc R U . . .
C49A C 0.06289(18) 0.88352(16) 0.93466(12) 0.0479(6) Uani 1 1 d . . . . .
H49C H 0.0008 0.8751 0.9653 0.057 Uiso 1 1 calc R U . . .
H49D H 0.0788 0.8259 0.9092 0.057 Uiso 1 1 calc R U . . .
C50A C 0.0449(2) 0.96666(19) 0.89125(14) 0.0593(7) Uani 1 1 d . . . . .
H50D H 0.1054 0.9742 0.8599 0.089 Uiso 1 1 calc R U . . .
H50E H 0.0280 1.0239 0.9162 0.089 Uiso 1 1 calc R U . . .
H50F H -0.0103 0.9555 0.8697 0.089 Uiso 1 1 calc R U . . .
C51A C 0.52442(16) 0.45625(14) 0.77370(10) 0.0377(5) Uani 1 1 d . . . . .
H51D H 0.4938 0.3963 0.7750 0.057 Uiso 1 1 calc R U . . .
H51E H 0.5900 0.4459 0.7862 0.057 Uiso 1 1 calc R U . . .
H51F H 0.5322 0.4827 0.7307 0.057 Uiso 1 1 calc R U . . .
H1 H 0.6397(18) 0.7360(16) 0.5978(12) 0.045(7) Uiso 1 1 d . . . . .
H1A H 0.3082(17) 0.7726(17) 0.9402(11) 0.046(7) Uiso 1 1 d . . . . .

loop_
_atom_site_aniso_label
_atom_site_aniso_U_11
_atom_site_aniso_U_22
_atom_site_aniso_U_33
_atom_site_aniso_U_23
_atom_site_aniso_U_13
_atom_site_aniso_U_12
N1 0.0271(9) 0.0390(10) 0.0202(8) -0.0018(7) -0.0037(7) 0.0040(7)
C1 0.0267(10) 0.0330(10) 0.0214(10) 0.0021(8) -0.0051(8) -0.0051(8)
C2 0.0243(10) 0.0356(11) 0.0243(10) 0.0024(8) -0.0047(8) -0.0044(8)
C3 0.0273(10) 0.0428(12) 0.0279(11) 0.0035(9) -0.0071(8) -0.0018(9)
C4 0.0348(11) 0.0447(12) 0.0235(10) 0.0012(9) -0.0086(9) -0.0034(9)
C5 0.0321(11) 0.0416(12) 0.0239(10) -0.0025(8) -0.0026(8) -0.0009(9)
C6 0.0274(10) 0.0317(10) 0.0244(10) -0.0010(8) -0.0043(8) -0.0044(8)
C7 0.0225(9) 0.0406(11) 0.0246(10) 0.0034(8) -0.0056(8) -0.0010(8)
C8 0.0264(10) 0.0460(12) 0.0279(11) 0.0051(9) -0.0057(8) 0.0001(9)
C9 0.0272(11) 0.0507(13) 0.0279(11) 0.0072(9) -0.0103(9) 0.0037(9)
C10 0.0257(11) 0.0616(15) 0.0420(13) 0.0040(11) -0.0077(10) -0.0014(10)
C11 0.0299(12) 0.0736(18) 0.0500(15) 0.0091(13) -0.0048(11) 0.0007(11)
C12 0.0316(13) 0.092(2) 0.0392(14) 0.0084(13) 0.0005(10) 0.0145(13)
C13 0.0484(14) 0.0588(15) 0.0431(14) -0.0013(11) -0.0109(12) 0.0193(12)
C14 0.0359(12) 0.0514(14) 0.0381(13) 0.0088(10) -0.0075(10) 0.0063(10)
C15 0.0207(9) 0.0426(12) 0.0279(11) 0.0039(8) -0.0039(8) -0.0009(8)
C18 0.0402(13) 0.0569(15) 0.0580(16) 0.0188(12) -0.0038(12) -0.0143(11)
C17 0.0387(13) 0.0577(15) 0.0550(16) 0.0035(12) -0.0118(11) -0.0165(11)
C16 0.0353(12) 0.0555(14) 0.0338(12) 0.0044(10) -0.0095(10) -0.0107(10)
C19 0.0399(13) 0.0594(15) 0.0351(13) 0.0138(11) -0.0009(10) -0.0011(11)
N1A 0.0250(8) 0.0265(9) 0.0263(9) -0.0049(7) 0.0012(7) -0.0076(7)
C1A 0.0255(9) 0.0246(9) 0.0203(9) 0.0009(7) -0.0047(8) -0.0027(7)
C20 0.0292(11) 0.0475(13) 0.0292(11) 0.0035(9) -0.0052(9) 0.0024(9)
C21 0.0264(10) 0.0347(11) 0.0268(10) 0.0036(8) -0.0078(8) 0.0034(8)
C22 0.0296(11) 0.0433(12) 0.0304(11) -0.0013(9) -0.0073(9) 0.0054(9)
C23 0.0417(13) 0.0514(14) 0.0372(13) -0.0106(10) -0.0110(10) 0.0092(10)
C24 0.0470(14) 0.0447(13) 0.0526(15) -0.0093(11) -0.0187(12) -0.0011(11)
C25 0.0375(12) 0.0441(13) 0.0456(14) 0.0041(10) -0.0117(10) -0.0055(10)
C26 0.0316(11) 0.0381(11) 0.0303(11) 0.0033(9) -0.0081(9) 0.0007(9)
C27 0.0267(10) 0.0316(10) 0.0225(10) 0.0001(8) -0.0023(8) -0.0016(8)
C29 0.0336(11) 0.0360(12) 0.0352(12) 0.0009(9) -0.0044(9) -0.0022(9)
C28 0.0258(10) 0.0323(11) 0.0234(10) -0.0007(8) -0.0062(8) 0.0014(8)
C2A 0.0265(10) 0.0247(9) 0.0191(9) 0.0002(7) -0.0034(7) -0.0052(7)
C02Q 0.076(2) 0.0412(14) 0.0425(15) -0.0018(11) 0.0057(13) -0.0079(13)
C02R 0.083(2) 0.0441(14) 0.0428(15) -0.0114(11) 0.0100(14) -0.0183(14)
C02Y 0.077(2) 0.0400(14) 0.0574(17) 0.0057(12) 0.0044(15) -0.0015(13)
C030 0.077(2) 0.0539(16) 0.0488(16) -0.0048(12) 0.0061(15) -0.0099(14)
C30 0.0549(14) 0.0326(12) 0.0450(14) -0.0083(10) -0.0093(11) 0.0014(10)
C031 0.0668(19) 0.081(2) 0.067(2) -0.0132(16) 0.0039(16) -0.0144(16)
C31 0.0490(14) 0.0528(15) 0.0305(12) -0.0104(10) -0.0043(10) 0.0066(11)
C032 0.075(2) 0.085(2) 0.0611(19) -0.0083(16) -0.0018(16) -0.0298(18)
C32 0.0448(13) 0.0528(14) 0.0269(11) -0.0033(10) 0.0016(10) -0.0066(10)
C033 0.113(3) 0.091(3) 0.089(3) 0.005(2) 0.002(2) 0.046(2)
C33 0.0411(12) 0.0388(12) 0.0294(11) -0.0026(9) -0.0030(9) -0.0090(9)
C34 0.0297(10) 0.0349(11) 0.0228(10) -0.0030(8) 0.0006(8) -0.0020(8)
C35 0.0348(11) 0.0404(12) 0.0366(12) -0.0055(9) -0.0087(9) -0.0007(9)
C36 0.0366(13) 0.0588(16) 0.0489(14) -0.0110(11) -0.0129(11) -0.0065(11)
C37 0.0513(15) 0.0510(15) 0.0488(15) -0.0120(11) -0.0050(12) -0.0193(12)
C38 0.0594(16) 0.0386(13) 0.0486(15) -0.0032(10) -0.0064(12) -0.0091(11)
C39 0.0415(12) 0.0367(12) 0.0359(12) 0.0001(9) -0.0074(10) -0.0024(9)
C40 0.0266(10) 0.0385(11) 0.0229(10) 0.0011(8) -0.0053(8) 0.0008(8)
C3A 0.0250(10) 0.0286(10) 0.0244(10) -0.0006(8) -0.0026(8) -0.0049(8)
C41 0.0368(11) 0.0400(12) 0.0197(10) 0.0015(8) -0.0023(8) -0.0026(9)
C42 0.0421(13) 0.0435(13) 0.0349(12) -0.0073(9) -0.0058(10) -0.0020(10)
C43 0.0568(15) 0.0519(15) 0.0403(14) -0.0113(11) -0.0057(11) -0.0138(12)
C44 0.0779(19) 0.0388(13) 0.0418(14) -0.0034(10) -0.0054(13) -0.0085(13)
C45 0.0629(17) 0.0408(14) 0.0515(16) 0.0060(11) -0.0031(13) 0.0076(12)
C46 0.0421(13) 0.0447(13) 0.0399(13) 0.0104(10) -0.0057(10) 0.0025(10)
C47 0.0347(11) 0.0478(13) 0.0218(10) 0.0014(9) -0.0053(9) 0.0013(9)
C48 0.0349(11) 0.0491(13) 0.0260(11) -0.0069(9) -0.0071(9) 0.0021(9)
C49 0.0354(12) 0.0536(14) 0.0440(14) -0.0107(11) -0.0038(10) 0.0000(10)
C50 0.0394(13) 0.0557(15) 0.0548(15) -0.0100(12) -0.0117(11) -0.0041(11)
C4A 0.0315(10) 0.0260(10) 0.0243(10) -0.0018(7) -0.0045(8) -0.0010(8)
C51 0.0509(14) 0.0755(17) 0.0253(12) -0.0023(11) -0.0103(10) 0.0074(12)
C5A 0.0332(11) 0.0232(10) 0.0271(10) -0.0012(7) -0.0075(8) -0.0063(8)
C6A 0.0268(10) 0.0276(10) 0.0217(9) 0.0016(7) -0.0046(8) -0.0060(8)
C7A 0.0227(9) 0.0255(9) 0.0233(10) -0.0013(7) -0.0023(7) -0.0060(7)
C8A 0.0246(10) 0.0308(10) 0.0260(10) -0.0022(8) -0.0005(8) -0.0057(8)
C9A 0.0212(9) 0.0316(10) 0.0328(11) -0.0031(8) 0.0023(8) -0.0053(8)
C10A 0.0373(12) 0.0449(13) 0.0473(14) 0.0068(10) -0.0151(10) -0.0159(10)
C11A 0.0507(15) 0.0570(16) 0.0593(16) -0.0039(12) -0.0219(13) -0.0226(12)
C12A 0.0416(13) 0.0381(13) 0.0664(17) -0.0123(11) -0.0036(12) -0.0182(10)
C13A 0.0526(14) 0.0324(12) 0.0507(15) -0.0003(10) 0.0054(12) -0.0149(10)
C14A 0.0386(12) 0.0381(12) 0.0328(12) -0.0022(9) 0.0021(9) -0.0104(9)
C15A 0.0216(9) 0.0314(10) 0.0253(10) -0.0009(8) -0.0027(8) -0.0093(8)
C16A 0.0275(10) 0.0388(11) 0.0311(11) 0.0028(9) -0.0046(9) -0.0072(8)
C17A 0.0336(12) 0.0551(14) 0.0384(13) 0.0136(11) -0.0103(10) -0.0099(10)
C18A 0.0455(14) 0.0731(17) 0.0255(11) 0.0047(11) -0.0112(10) -0.0191(12)
C19A 0.0430(13) 0.0578(15) 0.0274(11) -0.0089(10) -0.0045(10) -0.0132(11)
C20A 0.0310(11) 0.0384(11) 0.0291(11) -0.0043(8) -0.0051(9) -0.0085(9)
C21A 0.0260(10) 0.0273(10) 0.0248(10) 0.0003(7) 0.0009(8) -0.0057(8)
C22A 0.0324(11) 0.0305(11) 0.0368(12) -0.0020(9) -0.0032(9) -0.0068(8)
C23A 0.0416(13) 0.0276(11) 0.0552(15) 0.0005(10) -0.0014(11) -0.0043(9)
C24A 0.0390(13) 0.0367(12) 0.0528(15) 0.0128(10) -0.0028(11) 0.0038(10)
C25A 0.0355(12) 0.0460(13) 0.0340(12) 0.0088(10) -0.0064(9) -0.0013(10)
C26A 0.0321(11) 0.0344(11) 0.0249(10) 0.0004(8) -0.0011(8) -0.0063(8)
C27A 0.0282(10) 0.0285(10) 0.0253(10) -0.0018(8) -0.0046(8) -0.0083(8)
C28A 0.0365(11) 0.0275(10) 0.0341(11) -0.0028(8) -0.0129(9) -0.0083(8)
C29A 0.0557(15) 0.0431(13) 0.0361(13) 0.0045(10) -0.0143(11) -0.0066(11)
C30A 0.096(2) 0.0492(15) 0.0478(16) 0.0114(12) -0.0339(16) -0.0079(15)
C31A 0.068(2) 0.0487(16) 0.085(2) -0.0047(15) -0.0471(17) 0.0080(13)
C32A 0.0431(14) 0.0501(15) 0.081(2) -0.0074(14) -0.0268(14) 0.0019(11)
C33A 0.0337(12) 0.0425(13) 0.0522(14) -0.0024(10) -0.0141(10) -0.0053(9)
C34A 0.0230(10) 0.0299(10) 0.0404(12) -0.0001(9) -0.0025(9) -0.0086(8)
C35A 0.0346(12) 0.0381(12) 0.0456(13) -0.0054(10) -0.0074(10) -0.0108(9)
C36A 0.0447(14) 0.0431(14) 0.0727(18) -0.0215(13) -0.0083(13) -0.0126(11)
C37A 0.0482(15) 0.0303(13) 0.108(2) -0.0063(14) -0.0160(15) -0.0104(11)
C38A 0.0491(15) 0.0390(14) 0.089(2) 0.0200(13) -0.0185(14) -0.0119(11)
C39A 0.0354(12) 0.0362(12) 0.0533(14) 0.0092(10) -0.0102(10) -0.0100(9)
C40A 0.0233(9) 0.0339(11) 0.0253(10) -0.0045(8) 0.0002(8) -0.0039(8)
C41A 0.0310(10) 0.0309(10) 0.0228(10) -0.0056(8) -0.0016(8) -0.0068(8)
C42A 0.0302(11) 0.0368(11) 0.0309(11) -0.0011(9) -0.0031(9) -0.0073(8)
C43A 0.0421(13) 0.0422(13) 0.0407(13) 0.0023(10) -0.0118(10) -0.0035(10)
C44A 0.0605(16) 0.0438(13) 0.0347(12) 0.0083(10) -0.0110(11) -0.0135(11)
C45A 0.0488(14) 0.0505(14) 0.0300(12) 0.0025(10) 0.0022(10) -0.0219(11)
C46A 0.0315(11) 0.0451(12) 0.0278(11) -0.0044(9) 0.0000(9) -0.0115(9)
C47A 0.0299(11) 0.0388(12) 0.0312(11) -0.0094(9) 0.0009(9) -0.0047(9)
C48A 0.0353(11) 0.0316(11) 0.0430(13) -0.0067(9) 0.0007(10) -0.0008(9)
C49A 0.0482(14) 0.0418(13) 0.0548(15) -0.0014(11) -0.0120(12) -0.0038(11)
C50A 0.0481(15) 0.0598(16) 0.0669(18) 0.0086(13) -0.0092(13) 0.0088(12)
C51A 0.0382(12) 0.0321(11) 0.0410(13) -0.0096(9) -0.0012(10) -0.0007(9)

loop_
_atom_type_symbol
_atom_type_description
_atom_type_scat_dispersion_real
_atom_type_scat_dispersion_imag
_atom_type_scat_source
C C 0.0033 0.0016 'International Tables Vol C Tables 4.2.6.8 and 6.1.1.4'
H H 0.0000 0.0000 'International Tables Vol C Tables 4.2.6.8 and 6.1.1.4'
N N 0.0061 0.0033 'International Tables Vol C Tables 4.2.6.8 and 6.1.1.4'

loop_
_geom_angle_atom_site_label_1
_geom_angle_atom_site_label_2
_geom_angle_atom_site_label_3
_geom_angle
_geom_angle_site_symmetry_1
_geom_angle_site_symmetry_3
_geom_angle_publ_flag
C1 N1 C40 131.39(16) . . ?
C1 N1 H1 112.5(16) . . ?
C40 N1 H1 112.2(16) . . ?
N1 C1 C6 123.69(17) . . ?
N1 C1 C2 117.52(17) . . ?
C6 C1 C2 118.61(17) . . ?
C3 C2 C1 118.45(17) . . ?
C3 C2 C7 120.49(17) . . ?
C1 C2 C7 121.04(16) . . ?
C4 C3 C2 123.43(19) . . ?
C4 C3 H3 118.3 . . ?
C2 C3 H3 118.3 . . ?
C5 C4 C3 117.21(18) . . ?
C5 C4 C51 121.80(19) . . ?
C3 C4 C51 120.99(19) . . ?
C4 C5 C6 123.16(19) . . ?
C4 C5 H5 118.4 . . ?
C6 C5 H5 118.4 . . ?
C5 C6 C1 118.93(18) . . ?
C5 C6 C27 118.33(17) . . ?
C1 C6 C27 122.39(16) . . ?
C15 C7 C21 117.01(16) . . ?
C15 C7 C2 106.75(16) . . ?
C21 C7 C2 110.98(15) . . ?
C15 C7 C8 106.45(15) . . ?
C21 C7 C8 105.31(16) . . ?
C2 C7 C8 110.17(15) . . ?
C9 C8 C7 116.98(16) . . ?
C9 C8 H8A 108.1 . . ?
C7 C8 H8A 108.1 . . ?
C9 C8 H8AB 108.1 . . ?
C7 C8 H8AB 108.1 . . ?
H8A C8 H8AB 107.3 . . ?
C10 C9 C14 117.6(2) . . ?
C10 C9 C8 120.3(2) . . ?
C14 C9 C8 121.96(19) . . ?
C11 C10 C9 121.9(2) . . ?
C11 C10 H10 119.1 . . ?
C9 C10 H10 119.1 . . ?
C10 C11 C12 120.1(2) . . ?
C10 C11 H11 120.0 . . ?
C12 C11 H11 120.0 . . ?
C11 C12 C13 119.6(2) . . ?
C11 C12 H12 120.2 . . ?
C13 C12 H12 120.2 . . ?
C14 C13 C12 120.0(2) . . ?
C14 C13 H13 120.0 . . ?
C12 C13 H13 120.0 . . ?
C13 C14 C9 120.8(2) . . ?
C13 C14 H14 119.6 . . ?
C9 C14 H14 119.6 . . ?
C20 C15 C16 117.12(19) . . ?
C20 C15 C7 126.53(18) . . ?
C16 C15 C7 116.32(18) . . ?
C19 C18 C17 119.0(2) . . ?
C19 C18 H18 120.5 . . ?
C17 C18 H18 120.5 . . ?
C16 C17 C18 119.6(2) . . ?
C16 C17 H17 120.2 . . ?
C18 C17 H17 120.2 . . ?
C17 C16 C15 122.2(2) . . ?
C17 C16 H16 118.9 . . ?
C15 C16 H16 118.9 . . ?
C18 C19 C20 121.3(2) . . ?
C18 C19 H19 119.4 . . ?
C20 C19 H19 119.4 . . ?
C1A N1A C40A 131.19(15) . . ?
C1A N1A H1A 112.8(16) . . ?
C40A N1A H1A 112.4(15) . . ?
N1A C1A C6A 123.55(16) . . ?
N1A C1A C2A 117.53(15) . . ?
C6A C1A C2A 118.75(16) . . ?
C15 C20 C19 120.7(2) . . ?
C15 C20 H20 119.6 . . ?
C19 C20 H20 119.6 . . ?
C26 C21 C22 116.88(19) . . ?
C26 C21 C7 120.26(17) . . ?
C22 C21 C7 122.50(17) . . ?
C23 C22 C21 121.1(2) . . ?
C23 C22 H22 119.4 . . ?
C21 C22 H22 119.4 . . ?
C24 C23 C22 120.7(2) . . ?
C24 C23 H23 119.7 . . ?
C22 C23 H23 119.7 . . ?
C23 C24 C25 119.3(2) . . ?
C23 C24 H24 120.3 . . ?
C25 C24 H24 120.3 . . ?
C24 C25 C26 120.1(2) . . ?
C24 C25 H25 120.0 . . ?
C26 C25 H25 120.0 . . ?
C25 C26 C21 121.9(2) . . ?
C25 C26 H26 119.1 . . ?
C21 C26 H26 119.1 . . ?
C34 C27 C28 110.84(15) . . ?
C34 C27 C6 111.93(15) . . ?
C28 C27 C6 113.26(15) . . ?
C34 C27 H27 106.8 . . ?
C28 C27 H27 106.8 . . ?
C6 C27 H27 106.8 . . ?
C28 C29 C30 120.7(2) . . ?
C28 C29 H29 119.7 . . ?
C30 C29 H29 119.7 . . ?
C29 C28 C33 118.24(18) . . ?
C29 C28 C27 119.13(17) . . ?
C33 C28 C27 122.62(17) . . ?
C3A C2A C1A 118.61(16) . . ?
C3A C2A C7A 120.14(15) . . ?
C1A C2A C7A 121.24(15) . . ?
C030 C02Q C02Y 120.8(3) . . ?
C030 C02Q H02Q 119.6 . . ?
C02Y C02Q H02Q 119.6 . . ?
C032 C02R C02Y 120.9(3) . . ?
C032 C02R H02R 119.5 . . ?
C02Y C02R H02R 119.5 . . ?
C02R C02Y C02Q 117.7(3) . . ?
C02R C02Y C033 120.8(3) . . ?
C02Q C02Y C033 121.5(3) . . ?
C02Q C030 C031 120.9(3) . . ?
C02Q C030 H030 119.6 . . ?
C031 C030 H030 119.6 . . ?
C31 C30 C29 120.3(2) . . ?
C31 C30 H30 119.8 . . ?
C29 C30 H30 119.8 . . ?
C032 C031 C030 118.0(3) . . ?
C032 C031 H031 121.0 . . ?
C030 C031 H031 121.0 . . ?
C32 C31 C30 119.5(2) . . ?
C32 C31 H31 120.2 . . ?
C30 C31 H31 120.2 . . ?
C031 C032 C02R 121.7(3) . . ?
C031 C032 H032 119.1 . . ?
C02R C032 H032 119.1 . . ?
C31 C32 C33 120.3(2) . . ?
C31 C32 H32 119.8 . . ?
C33 C32 H32 119.8 . . ?
C02Y C033 H03A 109.5 . . ?
C02Y C033 H03B 109.5 . . ?
H03A C033 H03B 109.5 . . ?
C02Y C033 H03C 109.5 . . ?
H03A C033 H03C 109.5 . . ?
H03B C033 H03C 109.5 . . ?
C32 C33 C28 120.91(19) . . ?
C32 C33 H33 119.5 . . ?
C28 C33 H33 119.5 . . ?
C39 C34 C35 117.97(19) . . ?
C39 C34 C27 122.93(18) . . ?
C35 C34 C27 119.05(18) . . ?
C36 C35 C34 121.2(2) . . ?
C36 C35 H35 119.4 . . ?
C34 C35 H35 119.4 . . ?
C37 C36 C35 120.2(2) . . ?
C37 C36 H36 119.9 . . ?
C35 C36 H36 119.9 . . ?
C36 C37 C38 119.6(2) . . ?
C36 C37 H37 120.2 . . ?
C38 C37 H37 120.2 . . ?
C37 C38 C39 120.5(2) . . ?
C37 C38 H38 119.8 . . ?
C39 C38 H38 119.8 . . ?
C38 C39 C34 120.7(2) . . ?
C38 C39 H39 119.7 . . ?
C34 C39 H39 119.7 . . ?
N1 C40 C41 114.98(16) . . ?
N1 C40 C47 108.29(16) . . ?
C41 C40 C47 108.84(16) . . ?
N1 C40 H40 108.2 . . ?
C41 C40 H40 108.2 . . ?
C47 C40 H40 108.2 . . ?
C4A C3A C2A 123.15(17) . . ?
C4A C3A H3A 118.4 . . ?
C2A C3A H3A 118.4 . . ?
C42 C41 C46 118.4(2) . . ?
C42 C41 C40 122.10(19) . . ?
C46 C41 C40 119.42(19) . . ?
C43 C42 C41 121.0(2) . . ?
C43 C42 H42 119.5 . . ?
C41 C42 H42 119.5 . . ?
C44 C43 C42 119.9(2) . . ?
C44 C43 H43 120.1 . . ?
C42 C43 H43 120.1 . . ?
C45 C44 C43 119.7(2) . . ?
C45 C44 H44 120.2 . . ?
C43 C44 H44 120.2 . . ?
C44 C45 C46 120.3(2) . . ?
C44 C45 H45 119.8 . . ?
C46 C45 H45 119.8 . . ?
C45 C46 C41 120.8(2) . . ?
C45 C46 H46 119.6 . . ?
C41 C46 H46 119.6 . . ?
C48 C47 C40 115.85(17) . . ?
C48 C47 H47A 108.3 . . ?
C40 C47 H47A 108.3 . . ?
C48 C47 H47B 108.3 . . ?
C40 C47 H47B 108.3 . . ?
H47A C47 H47B 107.4 . . ?
C49 C48 C47 115.31(18) . . ?
C49 C48 H48A 108.4 . . ?
C47 C48 H48A 108.4 . . ?
C49 C48 H48B 108.4 . . ?
C47 C48 H48B 108.4 . . ?
H48A C48 H48B 107.5 . . ?
C48 C49 C50 113.35(19) . . ?
C48 C49 H49A 108.9 . . ?
C50 C49 H49A 108.9 . . ?
C48 C49 H49B 108.9 . . ?
C50 C49 H49B 108.9 . . ?
H49A C49 H49B 107.7 . . ?
C49 C50 H50A 109.5 . . ?
C49 C50 H50B 109.5 . . ?
H50A C50 H50B 109.5 . . ?
C49 C50 H50C 109.5 . . ?
H50A C50 H50C 109.5 . . ?
H50B C50 H50C 109.5 . . ?
C5A C4A C3A 117.36(17) . . ?
C5A C4A C51A 121.99(17) . . ?
C3A C4A C51A 120.58(17) . . ?
C4 C51 H51A 109.5 . . ?
C4 C51 H51B 109.5 . . ?
H51A C51 H51B 109.5 . . ?
C4 C51 H51C 109.5 . . ?
H51A C51 H51C 109.5 . . ?
H51B C51 H51C 109.5 . . ?
C4A C5A C6A 123.20(17) . . ?
C4A C5A H5A 118.4 . . ?
C6A C5A H5A 118.4 . . ?
C5A C6A C1A 118.87(16) . . ?
C5A C6A C27A 118.69(16) . . ?
C1A C6A C27A 122.36(16) . . ?
C21A C7A C15A 116.72(15) . . ?
C21A C7A C2A 111.13(15) . . ?
C15A C7A C2A 106.75(14) . . ?
C21A C7A C8A 105.53(14) . . ?
C15A C7A C8A 106.77(14) . . ?
C2A C7A C8A 109.76(14) . . ?
C9A C8A C7A 117.14(15) . . ?
C9A C8A H8AA 108.0 . . ?
C7A C8A H8AA 108.0 . . ?
C9A C8A H8AC 108.0 . . ?
C7A C8A H8AC 108.0 . . ?
H8AA C8A H8AC 107.3 . . ?
C10A C9A C14A 118.16(18) . . ?
C10A C9A C8A 122.02(18) . . ?
C14A C9A C8A 119.73(18) . . ?
C11A C10A C9A 120.8(2) . . ?
C11A C10A H10A 119.6 . . ?
C9A C10A H10A 119.6 . . ?
C12A C11A C10A 120.3(2) . . ?
C12A C11A H11A 119.9 . . ?
C10A C11A H11A 119.9 . . ?
C13A C12A C11A 119.7(2) . . ?
C13A C12A H12A 120.2 . . ?
C11A C12A H12A 120.2 . . ?
C12A C13A C14A 120.3(2) . . ?
C12A C13A H13A 119.9 . . ?
C14A C13A H13A 119.9 . . ?
C13A C14A C9A 120.8(2) . . ?
C13A C14A H14A 119.6 . . ?
C9A C14A H14A 119.6 . . ?
C20A C15A C16A 117.24(18) . . ?
C20A C15A C7A 125.88(18) . . ?
C16A C15A C7A 116.88(16) . . ?
C17A C16A C15A 122.0(2) . . ?
C17A C16A H16A 119.0 . . ?
C15A C16A H16A 119.0 . . ?
C16A C17A C18A 119.5(2) . . ?
C16A C17A H17A 120.3 . . ?
C18A C17A H17A 120.3 . . ?
C19A C18A C17A 119.7(2) . . ?
C19A C18A H18A 120.2 . . ?
C17A C18A H18A 120.2 . . ?
C18A C19A C20A 120.5(2) . . ?
C18A C19A H19A 119.7 . . ?
C20A C19A H19A 119.7 . . ?
C15A C20A C19A 121.1(2) . . ?
C15A C20A H20A 119.5 . . ?
C19A C20A H20A 119.5 . . ?
C26A C21A C22A 116.71(18) . . ?
C26A C21A C7A 119.96(16) . . ?
C22A C21A C7A 123.06(17) . . ?
C23A C22A C21A 121.4(2) . . ?
C23A C22A H22A 119.3 . . ?
C21A C22A H22A 119.3 . . ?
C24A C23A C22A 120.6(2) . . ?
C24A C23A H23A 119.7 . . ?
C22A C23A H23A 119.7 . . ?
C23A C24A C25A 119.2(2) . . ?
C23A C24A H24A 120.4 . . ?
C25A C24A H24A 120.4 . . ?
C24A C25A C26A 120.3(2) . . ?
C24A C25A H25A 119.9 . . ?
C26A C25A H25A 119.9 . . ?
C25A C26A C21A 121.72(19) . . ?
C25A C26A H26A 119.1 . . ?
C21A C26A H26A 119.1 . . ?
C28A C27A C34A 111.48(15) . . ?
C28A C27A C6A 113.57(16) . . ?
C34A C27A C6A 112.52(16) . . ?
C28A C27A H27A 106.2 . . ?
C34A C27A H27A 106.2 . . ?
C6A C27A H27A 106.2 . . ?
C29A C28A C33A 117.8(2) . . ?
C29A C28A C27A 123.71(19) . . ?
C33A C28A C27A 118.45(18) . . ?
C28A C29A C30A 119.9(2) . . ?
C28A C29A H29A 120.0 . . ?
C30A C29A H29A 120.0 . . ?
C31A C30A C29A 120.7(3) . . ?
C31A C30A H30A 119.7 . . ?
C29A C30A H30A 119.7 . . ?
C32A C31A C30A 119.7(3) . . ?
C32A C31A H31A 120.1 . . ?
C30A C31A H31A 120.1 . . ?
C31A C32A C33A 120.3(3) . . ?
C31A C32A H32A 119.9 . . ?
C33A C32A H32A 119.9 . . ?
C32A C33A C28A 121.5(2) . . ?
C32A C33A H33A 119.2 . . ?
C28A C33A H33A 119.2 . . ?
C39A C34A C35A 118.68(19) . . ?
C39A C34A C27A 119.24(19) . . ?
C35A C34A C27A 122.04(19) . . ?
C34A C35A C36A 120.1(2) . . ?
C34A C35A H35A 120.0 . . ?
C36A C35A H35A 120.0 . . ?
C37A C36A C35A 120.6(2) . . ?
C37A C36A H36A 119.7 . . ?
C35A C36A H36A 119.7 . . ?
C36A C37A C38A 120.0(2) . . ?
C36A C37A H37A 120.0 . . ?
C38A C37A H37A 120.0 . . ?
C37A C38A C39A 119.9(2) . . ?
C37A C38A H38A 120.1 . . ?
C39A C38A H38A 120.1 . . ?
C34A C39A C38A 120.8(2) . . ?
C34A C39A H39A 119.6 . . ?
C38A C39A H39A 119.6 . . ?
N1A C40A C41A 114.86(16) . . ?
N1A C40A C47A 107.28(15) . . ?
C41A C40A C47A 109.80(16) . . ?
N1A C40A H40A 108.2 . . ?
C41A C40A H40A 108.2 . . ?
C47A C40A H40A 108.2 . . ?
C42A C41A C46A 118.14(19) . . ?
C42A C41A C40A 122.67(17) . . ?
C46A C41A C40A 119.15(18) . . ?
C43A C42A C41A 121.03(19) . . ?
C43A C42A H42A 119.5 . . ?
C41A C42A H42A 119.5 . . ?
C44A C43A C42A 120.4(2) . . ?
C44A C43A H43A 119.8 . . ?
C42A C43A H43A 119.8 . . ?
C43A C44A C45A 119.3(2) . . ?
C43A C44A H44A 120.3 . . ?
C45A C44A H44A 120.3 . . ?
C46A C45A C44A 120.5(2) . . ?
C46A C45A H45A 119.8 . . ?
C44A C45A H45A 119.8 . . ?
C45A C46A C41A 120.6(2) . . ?
C45A C46A H46A 119.7 . . ?
C41A C46A H46A 119.7 . . ?
C48A C47A C40A 115.96(17) . . ?
C48A C47A H47C 108.3 . . ?
C40A C47A H47C 108.3 . . ?
C48A C47A H47D 108.3 . . ?
C40A C47A H47D 108.3 . . ?
H47C C47A H47D 107.4 . . ?
C49A C48A C47A 114.83(18) . . ?
C49A C48A H48C 108.6 . . ?
C47A C48A H48C 108.6 . . ?
C49A C48A H48D 108.6 . . ?
C47A C48A H48D 108.6 . . ?
H48C C48A H48D 107.5 . . ?
C48A C49A C50A 113.0(2) . . ?
C48A C49A H49C 109.0 . . ?
C50A C49A H49C 109.0 . . ?
C48A C49A H49D 109.0 . . ?
C50A C49A H49D 109.0 . . ?
H49C C49A H49D 107.8 . . ?
C49A C50A H50D 109.5 . . ?
C49A C50A H50E 109.5 . . ?
H50D C50A H50E 109.5 . . ?
C49A C50A H50F 109.5 . . ?
H50D C50A H50F 109.5 . . ?
H50E C50A H50F 109.5 . . ?
C4A C51A H51D 109.5 . . ?
C4A C51A H51E 109.5 . . ?
H51D C51A H51E 109.5 . . ?
C4A C51A H51F 109.5 . . ?
H51D C51A H51F 109.5 . . ?
H51E C51A H51F 109.5 . . ?

loop_
_geom_bond_atom_site_label_1
_geom_bond_atom_site_label_2
_geom_bond_distance
_geom_bond_site_symmetry_2
_geom_bond_publ_flag
N1 C1 1.395(2) . ?
N1 C40 1.458(3) . ?
N1 H1 0.88(2) . ?
C1 C6 1.417(3) . ?
C1 C2 1.432(3) . ?
C2 C3 1.392(3) . ?
C2 C7 1.554(3) . ?
C3 C4 1.383(3) . ?
C3 H3 0.9500 . ?
C4 C5 1.377(3) . ?
C4 C51 1.515(3) . ?
C5 C6 1.397(3) . ?
C5 H5 0.9500 . ?
C6 C27 1.530(3) . ?
C7 C15 1.549(3) . ?
C7 C21 1.552(3) . ?
C7 C8 1.575(3) . ?
C8 C9 1.509(3) . ?
C8 H8A 0.9900 . ?
C8 H8AB 0.9900 . ?
C9 C10 1.389(3) . ?
C9 C14 1.390(3) . ?
C10 C11 1.371(3) . ?
C10 H10 0.9500 . ?
C11 C12 1.373(4) . ?
C11 H11 0.9500 . ?
C12 C13 1.388(4) . ?
C12 H12 0.9500 . ?
C13 C14 1.386(3) . ?
C13 H13 0.9500 . ?
C14 H14 0.9500 . ?
C15 C20 1.387(3) . ?
C15 C16 1.397(3) . ?
C18 C19 1.374(4) . ?
C18 C17 1.386(3) . ?
C18 H18 0.9500 . ?
C17 C16 1.380(3) . ?
C17 H17 0.9500 . ?
C16 H16 0.9500 . ?
C19 C20 1.388(3) . ?
C19 H19 0.9500 . ?
N1A C1A 1.392(2) . ?
N1A C40A 1.460(2) . ?
N1A H1A 0.86(2) . ?
C1A C6A 1.416(2) . ?
C1A C2A 1.432(2) . ?
C20 H20 0.9500 . ?
C21 C26 1.393(3) . ?
C21 C22 1.403(3) . ?
C22 C23 1.383(3) . ?
C22 H22 0.9500 . ?
C23 C24 1.377(3) . ?
C23 H23 0.9500 . ?
C24 C25 1.381(3) . ?
C24 H24 0.9500 . ?
C25 C26 1.383(3) . ?
C25 H25 0.9500 . ?
C26 H26 0.9500 . ?
C27 C34 1.525(3) . ?
C27 C28 1.528(3) . ?
C27 H27 1.0000 . ?
C29 C28 1.382(3) . ?
C29 C30 1.392(3) . ?
C29 H29 0.9500 . ?
C28 C33 1.391(3) . ?
C2A C3A 1.388(3) . ?
C2A C7A 1.559(2) . ?
C02Q C030 1.350(4) . ?
C02Q C02Y 1.403(4) . ?
C02Q H02Q 0.9500 . ?
C02R C032 1.375(4) . ?
C02R C02Y 1.376(4) . ?
C02R H02R 0.9500 . ?
C02Y C033 1.466(5) . ?
C030 C031 1.407(4) . ?
C030 H030 0.9500 . ?
C30 C31 1.377(3) . ?
C30 H30 0.9500 . ?
C031 C032 1.349(4) . ?
C031 H031 0.9500 . ?
C31 C32 1.374(3) . ?
C31 H31 0.9500 . ?
C032 H032 0.9500 . ?
C32 C33 1.385(3) . ?
C32 H32 0.9500 . ?
C033 H03A 0.9800 . ?
C033 H03B 0.9800 . ?
C033 H03C 0.9800 . ?
C33 H33 0.9500 . ?
C34 C39 1.388(3) . ?
C34 C35 1.390(3) . ?
C35 C36 1.381(3) . ?
C35 H35 0.9500 . ?
C36 C37 1.374(3) . ?
C36 H36 0.9500 . ?
C37 C38 1.376(4) . ?
C37 H37 0.9500 . ?
C38 C39 1.384(3) . ?
C38 H38 0.9500 . ?
C39 H39 0.9500 . ?
C40 C41 1.516(3) . ?
C40 C47 1.538(3) . ?
C40 H40 1.0000 . ?
C3A C4A 1.386(3) . ?
C3A H3A 0.9500 . ?
C41 C42 1.386(3) . ?
C41 C46 1.391(3) . ?
C42 C43 1.386(3) . ?
C42 H42 0.9500 . ?
C43 C44 1.384(4) . ?
C43 H43 0.9500 . ?
C44 C45 1.378(4) . ?
C44 H44 0.9500 . ?
C45 C46 1.379(3) . ?
C45 H45 0.9500 . ?
C46 H46 0.9500 . ?
C47 C48 1.527(3) . ?
C47 H47A 0.9900 . ?
C47 H47B 0.9900 . ?
C48 C49 1.512(3) . ?
C48 H48A 0.9900 . ?
C48 H48B 0.9900 . ?
C49 C50 1.515(3) . ?
C49 H49A 0.9900 . ?
C49 H49B 0.9900 . ?
C50 H50A 0.9800 . ?
C50 H50B 0.9800 . ?
C50 H50C 0.9800 . ?
C4A C5A 1.377(3) . ?
C4A C51A 1.508(3) . ?
C51 H51A 0.9800 . ?
C51 H51B 0.9800 . ?
C51 H51C 0.9800 . ?
C5A C6A 1.394(3) . ?
C5A H5A 0.9500 . ?
C6A C27A 1.535(2) . ?
C7A C21A 1.542(3) . ?
C7A C15A 1.551(3) . ?
C7A C8A 1.576(2) . ?
C8A C9A 1.515(2) . ?
C8A H8AA 0.9900 . ?
C8A H8AC 0.9900 . ?
C9A C10A 1.387(3) . ?
C9A C14A 1.388(3) . ?
C10A C11A 1.385(3) . ?
C10A H10A 0.9500 . ?
C11A C12A 1.376(4) . ?
C11A H11A 0.9500 . ?
C12A C13A 1.373(3) . ?
C12A H12A 0.9500 . ?
C13A C14A 1.384(3) . ?
C13A H13A 0.9500 . ?
C14A H14A 0.9500 . ?
C15A C20A 1.388(3) . ?
C15A C16A 1.396(3) . ?
C16A C17A 1.384(3) . ?
C16A H16A 0.9500 . ?
C17A C18A 1.386(3) . ?
C17A H17A 0.9500 . ?
C18A C19A 1.372(3) . ?
C18A H18A 0.9500 . ?
C19A C20A 1.393(3) . ?
C19A H19A 0.9500 . ?
C20A H20A 0.9500 . ?
C21A C26A 1.399(3) . ?
C21A C22A 1.399(3) . ?
C22A C23A 1.389(3) . ?
C22A H22A 0.9500 . ?
C23A C24A 1.378(3) . ?
C23A H23A 0.9500 . ?
C24A C25A 1.380(3) . ?
C24A H24A 0.9500 . ?
C25A C26A 1.387(3) . ?
C25A H25A 0.9500 . ?
C26A H26A 0.9500 . ?
C27A C28A 1.523(3) . ?
C27A C34A 1.528(3) . ?
C27A H27A 1.0000 . ?
C28A C29A 1.382(3) . ?
C28A C33A 1.395(3) . ?
C29A C30A 1.401(4) . ?
C29A H29A 0.9500 . ?
C30A C31A 1.378(4) . ?
C30A H30A 0.9500 . ?
C31A C32A 1.353(4) . ?
C31A H31A 0.9500 . ?
C32A C33A 1.383(3) . ?
C32A H32A 0.9500 . ?
C33A H33A 0.9500 . ?
C34A C39A 1.385(3) . ?
C34A C35A 1.391(3) . ?
C35A C36A 1.391(3) . ?
C35A H35A 0.9500 . ?
C36A C37A 1.370(4) . ?
C36A H36A 0.9500 . ?
C37A C38A 1.376(4) . ?
C37A H37A 0.9500 . ?
C38A C39A 1.391(3) . ?
C38A H38A 0.9500 . ?
C39A H39A 0.9500 . ?
C40A C41A 1.520(3) . ?
C40A C47A 1.536(3) . ?
C40A H40A 1.0000 . ?
C41A C42A 1.385(3) . ?
C41A C46A 1.399(3) . ?
C42A C43A 1.383(3) . ?
C42A H42A 0.9500 . ?
C43A C44A 1.379(3) . ?
C43A H43A 0.9500 . ?
C44A C45A 1.382(3) . ?
C44A H44A 0.9500 . ?
C45A C46A 1.381(3) . ?
C45A H45A 0.9500 . ?
C46A H46A 0.9500 . ?
C47A C48A 1.526(3) . ?
C47A H47C 0.9900 . ?
C47A H47D 0.9900 . ?
C48A C49A 1.513(3) . ?
C48A H48C 0.9900 . ?
C48A H48D 0.9900 . ?
C49A C50A 1.520(3) . ?
C49A H49C 0.9900 . ?
C49A H49D 0.9900 . ?
C50A H50D 0.9800 . ?
C50A H50E 0.9800 . ?
C50A H50F 0.9800 . ?
C51A H51D 0.9800 . ?
C51A H51E 0.9800 . ?
C51A H51F 0.9800 . ?
